data_7004482
loop_
_publ_author_name
'Herrmann, Heike'
'Gehrmann, Thorsten'
'Wadepohl, Hubert'
'Gade, Lutz H.'

_publ_section_title
;
 Zirconium and hafnium (1-pyridinio)imido complexes: functionalized
 terminal hydrazinediido analogues
;
_journal_issue 44
_journal_name_full 'Dalton Transactions'
_journal_page_first 6231
_journal_page_last 6241
_journal_paper_doi 10.1039/b807808d
_journal_year 2008
_chemical_formula_sum 'C54 H92 F6 N10 O6 S2 Si4 Zr2'
_chemical_formula_weight 1450.30
_space_group_IT_number 2
_symmetry_cell_setting triclinic
_symmetry_Int_Tables_number 2
_symmetry_space_group_name_Hall '-P 1'
_symmetry_space_group_name_H-M 'P -1'
_atom_sites_solution_hydrogens geom
_atom_sites_solution_primary direct
_atom_sites_solution_secondary difmap
_audit_block_code ga_hh28
_audit_creation_method SHELXL-97
_cell_angle_alpha 101.762(6)
_cell_angle_beta 90.268(6)
_cell_angle_gamma 109.007(5)
_cell_formula_units_Z 1
_cell_length_a 10.451(3)
_cell_length_b 10.513(3)
_cell_length_c 16.952(5)
_cell_measurement_temperature 100(2)
_cell_volume 1718.9(9)
_computing_cell_refinement 'SAINT (Bruker AXS, 1997-2006)'
_computing_data_collection 'SMART (Bruker AXS, 1997-2003)'
_computing_data_reduction 'SAINT (Bruker AXS, 1997-2006)'
_computing_molecular_graphics 'PLATON (Spek, 1980-2005)'
_computing_publication_material 'SHELXL-97 (Sheldrick, 1997)'
_computing_structure_refinement 'SHELXL-97 (Sheldrick, 1997)'
_computing_structure_solution 'SIR-2004 (Giacovazzo, 2004)'
_diffrn_ambient_temperature 100(2)
_diffrn_measured_fraction_theta_full 0.994
_diffrn_measured_fraction_theta_max 0.994
_diffrn_measurement_device_type 'CCD area detector (Bruker AXS Smart 1000)'
_diffrn_measurement_method '\f- and \w-scans'
_diffrn_radiation_monochromator graphite
_diffrn_radiation_probe x-ray
_diffrn_radiation_type MoK\a
_diffrn_radiation_wavelength 0.71073
_diffrn_reflns_av_R_equivalents 0.0961
_diffrn_reflns_av_sigmaI/netI 0.0996
_diffrn_reflns_limit_h_max 12
_diffrn_reflns_limit_h_min -12
_diffrn_reflns_limit_k_max 12
_diffrn_reflns_limit_k_min -12
_diffrn_reflns_limit_l_max 20
_diffrn_reflns_limit_l_min 0
_diffrn_reflns_number 26268
_diffrn_reflns_theta_full 25.04
_diffrn_reflns_theta_max 25.04
_diffrn_reflns_theta_min 2.07
_diffrn_source 'fine-focus sealed tube'
_exptl_absorpt_coefficient_mu 0.502
_exptl_absorpt_correction_T_max 0.7463
_exptl_absorpt_correction_T_min 0.6316
_exptl_absorpt_correction_type multi-scan
_exptl_absorpt_process_details 'SADABS (Bruker AXS, 2004-2007)'
_exptl_crystal_colour colourless
_exptl_crystal_density_diffrn 1.401
_exptl_crystal_density_method 'not measured'
_exptl_crystal_description plate
_exptl_crystal_F_000 756
_exptl_crystal_size_max 0.10
_exptl_crystal_size_mid 0.05
_exptl_crystal_size_min 0.02
_refine_diff_density_max 0.806
_refine_diff_density_min -0.979
_refine_diff_density_rms 0.123
_refine_ls_abs_structure_details 'Flack H D (1983), Acta Cryst. A39, 876-881'
_refine_ls_extinction_method none
_refine_ls_goodness_of_fit_ref 0.980
_refine_ls_hydrogen_treatment constr
_refine_ls_matrix_type full
_refine_ls_number_parameters 390
_refine_ls_number_reflns 6069
_refine_ls_number_restraints 0
_refine_ls_restrained_S_all 0.980
_refine_ls_R_factor_all 0.0961
_refine_ls_R_factor_gt 0.0601
_refine_ls_shift/su_max 0.000
_refine_ls_shift/su_mean 0.000
_refine_ls_structure_factor_coef Fsqd
_refine_ls_weighting_details 'calc w=1/[\s^2^(Fo^2^)+(0.0863P)^2^+0.0000P] where P=(Fo^2^+2Fc^2^)/3'
_refine_ls_weighting_scheme calc
_refine_ls_wR_factor_gt 0.1378
_refine_ls_wR_factor_ref 0.1521
_reflns_number_gt 4074
_reflns_number_total 6069
_reflns_threshold_expression >2sigma(I)
_cod_data_source_file b807808d.txt
_cod_data_source_block complex_14
_cod_original_cell_volume 1719.0(8)
_cod_database_code 7004482
_audit_block_refno 640

loop_
_symmetry_equiv_pos_as_xyz
'x, y, z'
'-x, -y, -z'

loop_
_atom_site_label
_atom_site_type_symbol
_atom_site_fract_x
_atom_site_fract_y
_atom_site_fract_z
_atom_site_U_iso_or_equiv
_atom_site_adp_type
_atom_site_occupancy
_atom_site_symmetry_multiplicity
_atom_site_calc_flag
_atom_site_refinement_flags
_atom_site_disorder_assembly
_atom_site_disorder_group
C1 C 0.3913(5) -0.1562(5) 0.2811(3) 0.0246(12) Uani 1 1 d . . .
H1A H 0.3583 -0.2514 0.2480 0.030 Uiso 1 1 calc R . .
H1B H 0.3509 -0.1587 0.3336 0.030 Uiso 1 1 calc R . .
C2 C 0.5476(5) -0.1136(5) 0.2971(3) 0.0226(12) Uani 1 1 d . . .
C3 C 0.6156(5) 0.0433(5) 0.3334(3) 0.0239(12) Uani 1 1 d . . .
H3A H 0.5693 0.0673 0.3822 0.029 Uiso 1 1 calc R . .
H3B H 0.7109 0.0594 0.3514 0.029 Uiso 1 1 calc R . .
C4 C 0.5714(6) -0.1859(6) 0.3636(4) 0.0400(16) Uani 1 1 d . . .
H4A H 0.5285 -0.2858 0.3452 0.060 Uiso 1 1 calc R . .
H4B H 0.5316 -0.1539 0.4128 0.060 Uiso 1 1 calc R . .
H4C H 0.6691 -0.1639 0.3752 0.060 Uiso 1 1 calc R . .
C5 C 0.6113(5) -0.1560(5) 0.2217(3) 0.0223(12) Uani 1 1 d . . .
C6 C 0.6904(5) -0.2430(5) 0.2151(4) 0.0283(13) Uani 1 1 d . . .
H6 H 0.7065 -0.2776 0.2604 0.034 Uiso 1 1 calc R . .
C7 C 0.7439(6) -0.2778(6) 0.1441(4) 0.0393(17) Uani 1 1 d . . .
H7 H 0.7971 -0.3365 0.1400 0.047 Uiso 1 1 calc R . .
C8 C 0.7211(6) -0.2283(6) 0.0785(4) 0.0394(16) Uani 1 1 d . . .
H8 H 0.7588 -0.2506 0.0288 0.047 Uiso 1 1 calc R . .
C9 C 0.6402(6) -0.1437(6) 0.0871(4) 0.0294(13) Uani 1 1 d . . .
H9 H 0.6226 -0.1096 0.0419 0.035 Uiso 1 1 calc R . .
C10 C 0.0888(6) -0.0277(6) 0.1829(3) 0.0295(13) Uani 1 1 d . . .
H10A H 0.1589 0.0302 0.1550 0.044 Uiso 1 1 calc R . .
H10B H 0.0336 0.0255 0.2096 0.044 Uiso 1 1 calc R . .
H10C H 0.0308 -0.1083 0.1436 0.044 Uiso 1 1 calc R . .
C11 C 0.0709(6) -0.2720(6) 0.2549(5) 0.049(2) Uani 1 1 d . . .
H11A H 0.0796 -0.3274 0.2025 0.073 Uiso 1 1 calc R . .
H11B H -0.0249 -0.2822 0.2611 0.073 Uiso 1 1 calc R . .
H11C H 0.1058 -0.3035 0.2983 0.073 Uiso 1 1 calc R . .
C12 C 0.1538(6) 0.0140(8) 0.3634(4) 0.0442(17) Uani 1 1 d . . .
C13 C 0.2266(8) -0.0174(13) 0.4314(4) 0.096(4) Uani 1 1 d . . .
H13A H 0.3250 0.0221 0.4289 0.144 Uiso 1 1 calc R . .
H13B H 0.2009 -0.1175 0.4253 0.144 Uiso 1 1 calc R . .
H13C H 0.2007 0.0228 0.4836 0.144 Uiso 1 1 calc R . .
C14 C 0.2122(7) 0.1689(8) 0.3662(5) 0.068(3) Uani 1 1 d . . .
H14A H 0.2230 0.2202 0.4224 0.102 Uiso 1 1 calc R . .
H14B H 0.1503 0.1957 0.3347 0.102 Uiso 1 1 calc R . .
H14C H 0.3008 0.1901 0.3434 0.102 Uiso 1 1 calc R . .
C15 C 0.0010(7) -0.0231(9) 0.3793(4) 0.059(2) Uani 1 1 d . . .
H15A H -0.0344 -0.1186 0.3857 0.088 Uiso 1 1 calc R . .
H15B H -0.0494 -0.0128 0.3335 0.088 Uiso 1 1 calc R . .
H15C H -0.0094 0.0388 0.4286 0.088 Uiso 1 1 calc R . .
C16 C 0.9107(6) 0.2888(6) 0.3003(5) 0.0460(19) Uani 1 1 d . . .
H16A H 0.9198 0.2190 0.3284 0.069 Uiso 1 1 calc R . .
H16B H 0.9790 0.3781 0.3242 0.069 Uiso 1 1 calc R . .
H16C H 0.9243 0.2623 0.2430 0.069 Uiso 1 1 calc R . .
C17 C 0.7111(6) 0.4156(5) 0.2451(4) 0.0414(17) Uani 1 1 d . . .
H17A H 0.7052 0.3690 0.1882 0.062 Uiso 1 1 calc R . .
H17B H 0.7879 0.5021 0.2555 0.062 Uiso 1 1 calc R . .
H17C H 0.6270 0.4353 0.2569 0.062 Uiso 1 1 calc R . .
C18 C 0.7292(6) 0.3894(6) 0.4197(4) 0.0440(18) Uani 1 1 d . . .
C19 C 0.8171(8) 0.5456(7) 0.4319(6) 0.075(3) Uani 1 1 d . . .
H19A H 0.8228 0.5907 0.4890 0.112 Uiso 1 1 calc R . .
H19B H 0.7748 0.5900 0.3991 0.112 Uiso 1 1 calc R . .
H19C H 0.9085 0.5535 0.4152 0.112 Uiso 1 1 calc R . .
C20 C 0.5844(7) 0.3767(8) 0.4370(4) 0.059(2) Uani 1 1 d . . .
H20A H 0.5286 0.2790 0.4266 0.088 Uiso 1 1 calc R . .
H20B H 0.5491 0.4231 0.4020 0.088 Uiso 1 1 calc R . .
H20C H 0.5816 0.4196 0.4937 0.088 Uiso 1 1 calc R . .
C21 C 0.7894(8) 0.3293(8) 0.4804(5) 0.061(2) Uani 1 1 d . . .
H21A H 0.7852 0.3784 0.5355 0.092 Uiso 1 1 calc R . .
H21B H 0.8841 0.3401 0.4701 0.092 Uiso 1 1 calc R . .
H21C H 0.7372 0.2312 0.4741 0.092 Uiso 1 1 calc R . .
C22 C 0.4342(6) 0.3951(5) 0.1127(3) 0.0256(12) Uani 1 1 d . . .
H22 H 0.5123 0.3807 0.0895 0.031 Uiso 1 1 calc R . .
C23 C 0.3926(6) 0.4995(5) 0.0971(3) 0.0292(13) Uani 1 1 d . . .
H23 H 0.4425 0.5563 0.0630 0.035 Uiso 1 1 calc R . .
C24 C 0.2817(6) 0.5229(6) 0.1295(4) 0.0395(17) Uani 1 1 d . . .
H24 H 0.2537 0.5957 0.1190 0.047 Uiso 1 1 calc R . .
C25 C 0.2126(7) 0.4397(7) 0.1768(7) 0.079(3) Uani 1 1 d . . .
H25 H 0.1326 0.4516 0.1985 0.095 Uiso 1 1 calc R . .
C26 C 0.2565(7) 0.3370(7) 0.1944(7) 0.083(3) Uani 1 1 d . . .
H26 H 0.2094 0.2832 0.2306 0.099 Uiso 1 1 calc R . .
C27 C 0.8613(6) 0.2302(7) 0.0280(4) 0.0368(15) Uani 1 1 d . . .
F1 F 0.9071(4) 0.3284(4) 0.0946(2) 0.0568(11) Uani 1 1 d . . .
F2 F 0.9166(3) 0.2817(4) -0.0339(2) 0.0486(10) Uani 1 1 d . . .
F3 F 0.9035(3) 0.1272(4) 0.0338(2) 0.0498(10) Uani 1 1 d . . .
N1 N 0.3377(4) -0.0699(4) 0.2405(3) 0.0184(9) Uani 1 1 d . . .
N2 N 0.6163(4) 0.1399(4) 0.2811(3) 0.0201(10) Uani 1 1 d . . .
N3 N 0.5868(4) -0.1090(4) 0.1564(3) 0.0202(10) Uani 1 1 d . . .
N4 N 0.4023(5) 0.2081(4) 0.1753(3) 0.0319(12) Uani 1 1 d . . .
N5 N 0.3642(4) 0.3125(4) 0.1611(3) 0.0325(12) Uani 1 1 d . . .
O1 O 0.6391(3) 0.1352(4) 0.0907(2) 0.0240(8) Uani 1 1 d . . .
O2 O 0.6384(4) 0.0627(4) -0.0535(2) 0.0320(9) Uani 1 1 d . . .
O3 O 0.6523(4) 0.2993(4) 0.0061(3) 0.0382(10) Uani 1 1 d . . .
S1 S 0.67739(13) 0.17745(15) 0.01612(9) 0.0268(3) Uani 1 1 d . . .
Si1 Si 0.17099(14) -0.08593(14) 0.26002(9) 0.0208(3) Uani 1 1 d . . .
Si2 Si 0.73645(15) 0.30207(14) 0.31083(10) 0.0275(4) Uani 1 1 d . . .
Zr Zr 0.47515(5) 0.06353(5) 0.18155(3) 0.01709(16) Uani 1 1 d . . .

loop_
_atom_site_aniso_label
_atom_site_aniso_U_11
_atom_site_aniso_U_22
_atom_site_aniso_U_33
_atom_site_aniso_U_23
_atom_site_aniso_U_13
_atom_site_aniso_U_12
C1 0.026(3) 0.024(3) 0.030(3) 0.014(2) 0.002(2) 0.010(2)
C2 0.024(3) 0.017(3) 0.027(3) 0.013(2) -0.004(2) 0.001(2)
C3 0.024(3) 0.022(3) 0.025(3) 0.005(2) -0.002(2) 0.007(2)
C4 0.026(3) 0.041(4) 0.056(5) 0.038(3) -0.001(3) 0.000(3)
C5 0.019(3) 0.013(2) 0.031(3) 0.005(2) -0.004(2) 0.001(2)
C6 0.027(3) 0.012(3) 0.042(4) 0.001(2) -0.012(3) 0.005(2)
C7 0.030(3) 0.027(3) 0.057(5) -0.013(3) -0.016(3) 0.018(3)
C8 0.031(3) 0.041(4) 0.039(4) -0.019(3) -0.011(3) 0.020(3)
C9 0.029(3) 0.029(3) 0.028(3) -0.005(2) -0.005(3) 0.014(3)
C10 0.032(3) 0.033(3) 0.028(3) 0.010(3) 0.004(3) 0.015(3)
C11 0.027(3) 0.031(3) 0.097(6) 0.036(4) -0.001(4) 0.008(3)
C12 0.032(4) 0.080(5) 0.022(4) 0.004(3) 0.004(3) 0.023(3)
C13 0.050(5) 0.234(13) 0.028(5) 0.029(6) 0.004(4) 0.080(7)
C14 0.042(4) 0.071(5) 0.068(6) -0.046(4) -0.002(4) 0.025(4)
C15 0.037(4) 0.123(7) 0.031(4) 0.023(4) 0.015(3) 0.042(4)
C16 0.025(3) 0.020(3) 0.088(6) 0.008(3) 0.015(3) 0.002(3)
C17 0.028(3) 0.012(3) 0.082(5) 0.014(3) 0.010(3) 0.002(2)
C18 0.039(4) 0.025(3) 0.056(5) -0.023(3) -0.013(3) 0.014(3)
C19 0.063(5) 0.027(4) 0.107(7) -0.034(4) -0.031(5) 0.010(4)
C20 0.062(5) 0.067(5) 0.044(5) -0.021(4) 0.003(4) 0.036(4)
C21 0.066(5) 0.063(5) 0.051(5) -0.021(4) -0.018(4) 0.036(4)
C22 0.032(3) 0.018(3) 0.031(3) 0.012(2) 0.005(3) 0.011(2)
C23 0.043(3) 0.019(3) 0.028(3) 0.003(2) -0.005(3) 0.013(3)
C24 0.025(3) 0.019(3) 0.077(5) 0.014(3) -0.003(3) 0.009(2)
C25 0.043(4) 0.048(4) 0.179(10) 0.067(6) 0.054(6) 0.032(4)
C26 0.051(4) 0.049(4) 0.191(11) 0.077(6) 0.071(6) 0.042(4)
C27 0.030(3) 0.049(4) 0.028(4) 0.008(3) 0.003(3) 0.008(3)
F1 0.036(2) 0.069(3) 0.043(3) -0.003(2) 0.0063(18) -0.0037(19)
F2 0.035(2) 0.063(2) 0.044(2) 0.0226(19) 0.0184(18) 0.0053(18)
F3 0.029(2) 0.072(3) 0.058(3) 0.026(2) 0.0081(18) 0.0229(19)
N1 0.023(2) 0.011(2) 0.020(2) 0.0012(17) -0.0030(19) 0.0061(17)
N2 0.023(2) 0.008(2) 0.026(3) 0.0052(18) 0.005(2) 0.0015(17)
N3 0.026(2) 0.015(2) 0.020(3) -0.0017(18) -0.0027(19) 0.0110(18)
N4 0.026(2) 0.018(2) 0.059(4) 0.021(2) 0.013(2) 0.010(2)
N5 0.022(2) 0.018(2) 0.065(4) 0.024(2) 0.006(2) 0.009(2)
O1 0.0227(19) 0.033(2) 0.019(2) 0.0110(16) 0.0057(16) 0.0093(16)
O2 0.027(2) 0.049(3) 0.018(2) 0.0087(19) -0.0004(17) 0.0099(19)
O3 0.046(3) 0.044(2) 0.040(3) 0.026(2) 0.012(2) 0.024(2)
S1 0.0207(7) 0.0388(8) 0.0241(8) 0.0145(6) 0.0043(6) 0.0095(6)
Si1 0.0197(7) 0.0170(7) 0.0264(9) 0.0087(6) 0.0018(6) 0.0046(6)
Si2 0.0207(8) 0.0108(7) 0.0457(11) -0.0021(7) 0.0016(7) 0.0030(6)
Zr 0.0202(3) 0.0122(2) 0.0218(3) 0.00709(19) 0.0049(2) 0.00721(19)

loop_
_atom_type_symbol
_atom_type_description
_atom_type_scat_dispersion_real
_atom_type_scat_dispersion_imag
_atom_type_scat_source
C C 0.0033 0.0016 'International Tables Vol C Tables 4.2.6.8 and 6.1.1.4'
H H 0.0000 0.0000 'International Tables Vol C Tables 4.2.6.8 and 6.1.1.4'
F F 0.0171 0.0103 'International Tables Vol C Tables 4.2.6.8 and 6.1.1.4'
N N 0.0061 0.0033 'International Tables Vol C Tables 4.2.6.8 and 6.1.1.4'
O O 0.0106 0.0060 'International Tables Vol C Tables 4.2.6.8 and 6.1.1.4'
S S 0.1246 0.1234 'International Tables Vol C Tables 4.2.6.8 and 6.1.1.4'
Si Si 0.0817 0.0704 'International Tables Vol C Tables 4.2.6.8 and 6.1.1.4'
Zr Zr -2.9673 0.5597 'International Tables Vol C Tables 4.2.6.8 and 6.1.1.4'

loop_
_geom_angle_atom_site_label_1
_geom_angle_atom_site_label_2
_geom_angle_atom_site_label_3
_geom_angle
_geom_angle_site_symmetry_1
_geom_angle_site_symmetry_3
_geom_angle_publ_flag
N1 C1 C2 118.0(4) . . ?
N1 C1 H1A 107.8 . . ?
C2 C1 H1A 107.8 . . ?
N1 C1 H1B 107.8 . . ?
C2 C1 H1B 107.8 . . ?
H1A C1 H1B 107.1 . . ?
C5 C2 C4 111.2(5) . . ?
C5 C2 C1 110.9(4) . . ?
C4 C2 C1 106.2(4) . . ?
C5 C2 C3 110.5(4) . . ?
C4 C2 C3 105.2(5) . . ?
C1 C2 C3 112.7(4) . . ?
N2 C3 C2 117.7(4) . . ?
N2 C3 H3A 107.9 . . ?
C2 C3 H3A 107.9 . . ?
N2 C3 H3B 107.9 . . ?
C2 C3 H3B 107.9 . . ?
H3A C3 H3B 107.2 . . ?
C2 C4 H4A 109.5 . . ?
C2 C4 H4B 109.5 . . ?
H4A C4 H4B 109.5 . . ?
C2 C4 H4C 109.5 . . ?
H4A C4 H4C 109.5 . . ?
H4B C4 H4C 109.5 . . ?
N3 C5 C6 119.5(5) . . ?
N3 C5 C2 116.7(4) . . ?
C6 C5 C2 123.8(5) . . ?
C7 C6 C5 120.2(6) . . ?
C7 C6 H6 119.9 . . ?
C5 C6 H6 119.9 . . ?
C6 C7 C8 120.2(5) . . ?
C6 C7 H7 119.9 . . ?
C8 C7 H7 119.9 . . ?
C7 C8 C9 117.8(6) . . ?
C7 C8 H8 121.1 . . ?
C9 C8 H8 121.1 . . ?
N3 C9 C8 122.6(6) . . ?
N3 C9 H9 118.7 . . ?
C8 C9 H9 118.7 . . ?
Si1 C10 H10A 109.5 . . ?
Si1 C10 H10B 109.5 . . ?
H10A C10 H10B 109.5 . . ?
Si1 C10 H10C 109.5 . . ?
H10A C10 H10C 109.5 . . ?
H10B C10 H10C 109.5 . . ?
Si1 C11 H11A 109.5 . . ?
Si1 C11 H11B 109.5 . . ?
H11A C11 H11B 109.5 . . ?
Si1 C11 H11C 109.5 . . ?
H11A C11 H11C 109.5 . . ?
H11B C11 H11C 109.5 . . ?
C13 C12 C14 108.4(7) . . ?
C13 C12 C15 108.0(6) . . ?
C14 C12 C15 108.6(6) . . ?
C13 C12 Si1 112.9(5) . . ?
C14 C12 Si1 109.6(5) . . ?
C15 C12 Si1 109.2(5) . . ?
C12 C13 H13A 109.5 . . ?
C12 C13 H13B 109.5 . . ?
H13A C13 H13B 109.5 . . ?
C12 C13 H13C 109.5 . . ?
H13A C13 H13C 109.5 . . ?
H13B C13 H13C 109.5 . . ?
C12 C14 H14A 109.5 . . ?
C12 C14 H14B 109.5 . . ?
H14A C14 H14B 109.5 . . ?
C12 C14 H14C 109.5 . . ?
H14A C14 H14C 109.5 . . ?
H14B C14 H14C 109.5 . . ?
C12 C15 H15A 109.5 . . ?
C12 C15 H15B 109.5 . . ?
H15A C15 H15B 109.5 . . ?
C12 C15 H15C 109.5 . . ?
H15A C15 H15C 109.5 . . ?
H15B C15 H15C 109.5 . . ?
Si2 C16 H16A 109.5 . . ?
Si2 C16 H16B 109.5 . . ?
H16A C16 H16B 109.5 . . ?
Si2 C16 H16C 109.5 . . ?
H16A C16 H16C 109.5 . . ?
H16B C16 H16C 109.5 . . ?
Si2 C17 H17A 109.5 . . ?
Si2 C17 H17B 109.5 . . ?
H17A C17 H17B 109.5 . . ?
Si2 C17 H17C 109.5 . . ?
H17A C17 H17C 109.5 . . ?
H17B C17 H17C 109.5 . . ?
C20 C18 C21 109.5(6) . . ?
C20 C18 C19 109.5(6) . . ?
C21 C18 C19 107.2(6) . . ?
C20 C18 Si2 110.2(4) . . ?
C21 C18 Si2 112.2(4) . . ?
C19 C18 Si2 108.0(6) . . ?
C18 C19 H19A 109.5 . . ?
C18 C19 H19B 109.5 . . ?
H19A C19 H19B 109.5 . . ?
C18 C19 H19C 109.5 . . ?
H19A C19 H19C 109.5 . . ?
H19B C19 H19C 109.5 . . ?
C18 C20 H20A 109.5 . . ?
C18 C20 H20B 109.5 . . ?
H20A C20 H20B 109.5 . . ?
C18 C20 H20C 109.5 . . ?
H20A C20 H20C 109.5 . . ?
H20B C20 H20C 109.5 . . ?
C18 C21 H21A 109.5 . . ?
C18 C21 H21B 109.5 . . ?
H21A C21 H21B 109.5 . . ?
C18 C21 H21C 109.5 . . ?
H21A C21 H21C 109.5 . . ?
H21B C21 H21C 109.5 . . ?
N5 C22 C23 120.3(5) . . ?
N5 C22 H22 119.8 . . ?
C23 C22 H22 119.8 . . ?
C24 C23 C22 121.2(6) . . ?
C24 C23 H23 119.4 . . ?
C22 C23 H23 119.4 . . ?
C25 C24 C23 117.9(5) . . ?
C25 C24 H24 121.1 . . ?
C23 C24 H24 121.1 . . ?
C24 C25 C26 120.9(6) . . ?
C24 C25 H25 119.5 . . ?
C26 C25 H25 119.5 . . ?
N5 C26 C25 120.9(7) . . ?
N5 C26 H26 119.5 . . ?
C25 C26 H26 119.5 . . ?
F3 C27 F2 108.3(5) . . ?
F3 C27 F1 108.4(5) . . ?
F2 C27 F1 107.5(5) . . ?
F3 C27 S1 112.0(4) . . ?
F2 C27 S1 110.9(4) . . ?
F1 C27 S1 109.5(4) . . ?
C1 N1 Si1 112.6(3) . . ?
C1 N1 Zr 116.5(3) . . ?
Si1 N1 Zr 130.5(2) . . ?
C3 N2 Si2 115.1(4) . . ?
C3 N2 Zr 116.3(3) . . ?
Si2 N2 Zr 128.6(2) . . ?
C9 N3 C5 119.6(4) . . ?
C9 N3 Zr 124.1(4) . . ?
C5 N3 Zr 115.6(3) . . ?
N5 N4 Zr 170.8(4) . . ?
C26 N5 N4 120.6(5) . . ?
C26 N5 C22 118.6(5) . . ?
N4 N5 C22 120.8(4) . . ?
S1 O1 Zr 151.2(2) . . ?
S1 O2 Zr 155.3(3) . 2_655 ?
O3 S1 O1 115.8(2) . . ?
O3 S1 O2 115.9(3) . . ?
O1 S1 O2 112.6(2) . . ?
O3 S1 C27 103.7(3) . . ?
O1 S1 C27 102.0(3) . . ?
O2 S1 C27 104.6(3) . . ?
N1 Si1 C10 111.1(2) . . ?
N1 Si1 C11 109.5(2) . . ?
C10 Si1 C11 107.3(3) . . ?
N1 Si1 C12 113.5(2) . . ?
C10 Si1 C12 108.1(3) . . ?
C11 Si1 C12 107.2(3) . . ?
N2 Si2 C17 109.4(3) . . ?
N2 Si2 C16 109.4(2) . . ?
C17 Si2 C16 109.1(3) . . ?
N2 Si2 C18 113.7(3) . . ?
C17 Si2 C18 107.6(3) . . ?
C16 Si2 C18 107.5(3) . . ?
N4 Zr N1 106.22(17) . . ?
N4 Zr N2 106.09(19) . . ?
N1 Zr N2 92.47(16) . . ?
N4 Zr O1 92.15(16) . . ?
N1 Zr O1 158.33(14) . . ?
N2 Zr O1 93.36(14) . . ?
N4 Zr O2 89.86(19) . 2_655 ?
N1 Zr O2 91.44(15) . 2_655 ?
N2 Zr O2 161.76(14) . 2_655 ?
O1 Zr O2 76.92(13) . 2_655 ?
N4 Zr N3 165.50(18) . . ?
N1 Zr N3 85.83(15) . . ?
N2 Zr N3 80.89(15) . . ?
O1 Zr N3 74.54(14) . . ?
O2 Zr N3 81.64(14) 2_655 . ?

loop_
_geom_bond_atom_site_label_1
_geom_bond_atom_site_label_2
_geom_bond_distance
_geom_bond_site_symmetry_2
_geom_bond_publ_flag
C1 N1 1.481(6) . ?
C1 C2 1.553(7) . ?
C1 H1A 0.9900 . ?
C1 H1B 0.9900 . ?
C2 C5 1.498(8) . ?
C2 C4 1.543(7) . ?
C2 C3 1.556(7) . ?
C3 N2 1.477(7) . ?
C3 H3A 0.9900 . ?
C3 H3B 0.9900 . ?
C4 H4A 0.9800 . ?
C4 H4B 0.9800 . ?
C4 H4C 0.9800 . ?
C5 N3 1.355(7) . ?
C5 C6 1.409(7) . ?
C6 C7 1.362(9) . ?
C6 H6 0.9500 . ?
C7 C8 1.370(9) . ?
C7 H7 0.9500 . ?
C8 C9 1.401(8) . ?
C8 H8 0.9500 . ?
C9 N3 1.338(7) . ?
C9 H9 0.9500 . ?
C10 Si1 1.866(6) . ?
C10 H10A 0.9800 . ?
C10 H10B 0.9800 . ?
C10 H10C 0.9800 . ?
C11 Si1 1.877(6) . ?
C11 H11A 0.9800 . ?
C11 H11B 0.9800 . ?
C11 H11C 0.9800 . ?
C12 C13 1.526(10) . ?
C12 C14 1.532(11) . ?
C12 C15 1.554(8) . ?
C12 Si1 1.893(6) . ?
C13 H13A 0.9800 . ?
C13 H13B 0.9800 . ?
C13 H13C 0.9800 . ?
C14 H14A 0.9800 . ?
C14 H14B 0.9800 . ?
C14 H14C 0.9800 . ?
C15 H15A 0.9800 . ?
C15 H15B 0.9800 . ?
C15 H15C 0.9800 . ?
C16 Si2 1.878(6) . ?
C16 H16A 0.9800 . ?
C16 H16B 0.9800 . ?
C16 H16C 0.9800 . ?
C17 Si2 1.866(6) . ?
C17 H17A 0.9800 . ?
C17 H17B 0.9800 . ?
C17 H17C 0.9800 . ?
C18 C20 1.511(9) . ?
C18 C21 1.540(10) . ?
C18 C19 1.569(9) . ?
C18 Si2 1.900(7) . ?
C19 H19A 0.9800 . ?
C19 H19B 0.9800 . ?
C19 H19C 0.9800 . ?
C20 H20A 0.9800 . ?
C20 H20B 0.9800 . ?
C20 H20C 0.9800 . ?
C21 H21A 0.9800 . ?
C21 H21B 0.9800 . ?
C21 H21C 0.9800 . ?
C22 N5 1.358(7) . ?
C22 C23 1.375(7) . ?
C22 H22 0.9500 . ?
C23 C24 1.358(8) . ?
C23 H23 0.9500 . ?
C24 C25 1.346(10) . ?
C24 H24 0.9500 . ?
C25 C26 1.384(9) . ?
C25 H25 0.9500 . ?
C26 N5 1.337(8) . ?
C26 H26 0.9500 . ?
C27 F3 1.315(7) . ?
C27 F2 1.327(7) . ?
C27 F1 1.329(7) . ?
C27 S1 1.817(6) . ?
N1 Si1 1.736(4) . ?
N1 Zr 2.073(4) . ?
N2 Si2 1.729(4) . ?
N2 Zr 2.079(4) . ?
N3 Zr 2.429(4) . ?
N4 N5 1.347(6) . ?
N4 Zr 1.928(4) . ?
O1 S1 1.440(4) . ?
O1 Zr 2.352(3) . ?
O2 S1 1.452(4) . ?
O2 Zr 2.379(4) 2_655 ?
O3 S1 1.430(4) . ?
Zr O2 2.379(4) 2_655 ?

loop_
_geom_torsion_atom_site_label_1
_geom_torsion_atom_site_label_2
_geom_torsion_atom_site_label_3
_geom_torsion_atom_site_label_4
_geom_torsion
_geom_torsion_site_symmetry_1
_geom_torsion_site_symmetry_2
_geom_torsion_site_symmetry_3
_geom_torsion_site_symmetry_4
_geom_torsion_publ_flag
N1 C1 C2 C5 -78.4(6) . . . . ?
N1 C1 C2 C4 160.7(5) . . . . ?
N1 C1 C2 C3 46.0(6) . . . . ?
C5 C2 C3 N2 56.4(6) . . . . ?
C4 C2 C3 N2 176.5(4) . . . . ?
C1 C2 C3 N2 -68.2(6) . . . . ?
C4 C2 C5 N3 174.2(4) . . . . ?
C1 C2 C5 N3 56.2(6) . . . . ?
C3 C2 C5 N3 -69.4(6) . . . . ?
C4 C2 C5 C6 -4.2(7) . . . . ?
C1 C2 C5 C6 -122.1(5) . . . . ?
C3 C2 C5 C6 112.2(5) . . . . ?
N3 C5 C6 C7 1.1(8) . . . . ?
C2 C5 C6 C7 179.4(5) . . . . ?
C5 C6 C7 C8 0.0(8) . . . . ?
C6 C7 C8 C9 -0.9(9) . . . . ?
C7 C8 C9 N3 0.8(9) . . . . ?
N5 C22 C23 C24 0.2(9) . . . . ?
C22 C23 C24 C25 -0.7(10) . . . . ?
C23 C24 C25 C26 2.5(14) . . . . ?
C24 C25 C26 N5 -3.9(16) . . . . ?
C2 C1 N1 Si1 -157.0(4) . . . . ?
C2 C1 N1 Zr 16.6(6) . . . . ?
C2 C3 N2 Si2 -159.9(4) . . . . ?
C2 C3 N2 Zr 19.5(6) . . . . ?
C8 C9 N3 C5 0.3(8) . . . . ?
C8 C9 N3 Zr 170.4(4) . . . . ?
C6 C5 N3 C9 -1.3(7) . . . . ?
C2 C5 N3 C9 -179.7(5) . . . . ?
C6 C5 N3 Zr -172.1(4) . . . . ?
C2 C5 N3 Zr 9.5(5) . . . . ?
C25 C26 N5 N4 -176.7(8) . . . . ?
C25 C26 N5 C22 3.3(13) . . . . ?
Zr N4 N5 C26 167(2) . . . . ?
Zr N4 N5 C22 -13(3) . . . . ?
C23 C22 N5 C26 -1.5(10) . . . . ?
C23 C22 N5 N4 178.5(5) . . . . ?
Zr O1 S1 O3 60.2(5) . . . . ?
Zr O1 S1 O2 -76.3(5) . . . . ?
Zr O1 S1 C27 172.0(5) . . . . ?
Zr O2 S1 O3 -15.6(7) 2_655 . . . ?
Zr O2 S1 O1 121.0(5) 2_655 . . . ?
Zr O2 S1 C27 -129.0(6) 2_655 . . . ?
F3 C27 S1 O3 -176.6(4) . . . . ?
F2 C27 S1 O3 -55.4(5) . . . . ?
F1 C27 S1 O3 63.1(5) . . . . ?
F3 C27 S1 O1 62.9(5) . . . . ?
F2 C27 S1 O1 -176.0(4) . . . . ?
F1 C27 S1 O1 -57.5(5) . . . . ?
F3 C27 S1 O2 -54.7(5) . . . . ?
F2 C27 S1 O2 66.5(5) . . . . ?
F1 C27 S1 O2 -175.0(4) . . . . ?
C1 N1 Si1 C10 -160.4(4) . . . . ?
Zr N1 Si1 C10 27.2(4) . . . . ?
C1 N1 Si1 C11 -42.1(4) . . . . ?
Zr N1 Si1 C11 145.5(3) . . . . ?
C1 N1 Si1 C12 77.6(4) . . . . ?
Zr N1 Si1 C12 -94.8(4) . . . . ?
C13 C12 Si1 N1 -52.2(6) . . . . ?
C14 C12 Si1 N1 68.8(5) . . . . ?
C15 C12 Si1 N1 -172.3(5) . . . . ?
C13 C12 Si1 C10 -175.8(6) . . . . ?
C14 C12 Si1 C10 -54.8(5) . . . . ?
C15 C12 Si1 C10 64.0(6) . . . . ?
C13 C12 Si1 C11 68.8(6) . . . . ?
C14 C12 Si1 C11 -170.2(4) . . . . ?
C15 C12 Si1 C11 -51.4(6) . . . . ?
C3 N2 Si2 C17 -174.0(4) . . . . ?
Zr N2 Si2 C17 6.6(4) . . . . ?
C3 N2 Si2 C16 66.5(4) . . . . ?
Zr N2 Si2 C16 -112.9(4) . . . . ?
C3 N2 Si2 C18 -53.7(4) . . . . ?
Zr N2 Si2 C18 126.9(3) . . . . ?
C20 C18 Si2 N2 -46.8(6) . . . . ?
C21 C18 Si2 N2 75.5(5) . . . . ?
C19 C18 Si2 N2 -166.5(4) . . . . ?
C20 C18 Si2 C17 74.5(5) . . . . ?
C21 C18 Si2 C17 -163.2(5) . . . . ?
C19 C18 Si2 C17 -45.1(5) . . . . ?
C20 C18 Si2 C16 -168.1(5) . . . . ?
C21 C18 Si2 C16 -45.7(6) . . . . ?
C19 C18 Si2 C16 72.3(5) . . . . ?
N5 N4 Zr N1 -159(3) . . . . ?
N5 N4 Zr N2 104(3) . . . . ?
N5 N4 Zr O1 10(3) . . . . ?
N5 N4 Zr O2 -67(3) . . . 2_655 ?
N5 N4 Zr N3 -13(3) . . . . ?
C1 N1 Zr N4 -156.7(4) . . . . ?
Si1 N1 Zr N4 15.4(3) . . . . ?
C1 N1 Zr N2 -49.2(4) . . . . ?
Si1 N1 Zr N2 123.0(3) . . . . ?
C1 N1 Zr O1 56.3(6) . . . . ?
Si1 N1 Zr O1 -131.5(3) . . . . ?
C1 N1 Zr O2 113.0(4) . . . 2_655 ?
Si1 N1 Zr O2 -74.8(3) . . . 2_655 ?
C1 N1 Zr N3 31.5(3) . . . . ?
Si1 N1 Zr N3 -156.4(3) . . . . ?
C3 N2 Zr N4 138.0(3) . . . . ?
Si2 N2 Zr N4 -42.6(3) . . . . ?
C3 N2 Zr N1 30.4(3) . . . . ?
Si2 N2 Zr N1 -150.3(3) . . . . ?
C3 N2 Zr O1 -128.8(3) . . . . ?
Si2 N2 Zr O1 50.6(3) . . . . ?
C3 N2 Zr O2 -71.9(6) . . . 2_655 ?
Si2 N2 Zr O2 107.5(4) . . . 2_655 ?
C3 N2 Zr N3 -55.0(3) . . . . ?
Si2 N2 Zr N3 124.3(3) . . . . ?
S1 O1 Zr N4 -47.5(5) . . . . ?
S1 O1 Zr N1 100.9(6) . . . . ?
S1 O1 Zr N2 -153.7(5) . . . . ?
S1 O1 Zr O2 41.9(5) . . . 2_655 ?
S1 O1 Zr N3 126.7(5) . . . . ?
C9 N3 Zr N4 -6.4(9) . . . . ?
C5 N3 Zr N4 164.0(6) . . . . ?
C9 N3 Zr N1 140.4(4) . . . . ?
C5 N3 Zr N1 -49.2(3) . . . . ?
C9 N3 Zr N2 -126.4(4) . . . . ?
C5 N3 Zr N2 44.0(3) . . . . ?
C9 N3 Zr O1 -30.3(4) . . . . ?
C5 N3 Zr O1 140.1(4) . . . . ?
C9 N3 Zr O2 48.3(4) . . . 2_655 ?
C5 N3 Zr O2 -141.3(3) . . . 2_655 ?
